data_4132470
loop_
_publ_author_name
'Liu, Wenqi'
'Oliver, Allen G.'
'Smith, Bradley D.'

_publ_section_title
;
 Macrocyclic Receptor for Precious Gold, Platinum, or Palladium
 Coordination Complexes.
;
_journal_issue 22
_journal_name_full 'Journal of the American Chemical Society'
_journal_page_first 6810
_journal_page_last 6813
_journal_paper_doi 10.1021/jacs.8b04155
_journal_volume 140
_journal_year 2018
_chemical_absolute_configuration ad
_chemical_formula_moiety 'C48 H60 N4 O4, 2(C2 H6 O S), 0.5(C H2 Cl2)'
_chemical_formula_sum 'C52.5 H73 Cl N4 O6 S2'
_chemical_formula_weight 955.71
_space_group_crystal_system orthorhombic
_space_group_IT_number 29
_space_group_name_Hall 'P 2c -2ac'
_space_group_name_H-M_alt 'P c a 21'
_atom_sites_solution_hydrogens geom
_atom_sites_solution_primary dual
_atom_sites_solution_secondary difmap
_audit_creation_method SHELXL-2018/1
_cell_angle_alpha 90
_cell_angle_beta 90
_cell_angle_gamma 90
_cell_formula_units_Z 4
_cell_length_a 17.2894(3)
_cell_length_b 11.2213(2)
_cell_length_c 27.5815(7)
_cell_measurement_reflns_used 5357
_cell_measurement_temperature 120(2)
_cell_measurement_theta_max 71.42
_cell_measurement_theta_min 3.20
_cell_volume 5351.07(19)
_computing_cell_refinement 'Bruker SAINT (Bruker, 2015)'
_computing_data_collection 'Bruker APEX-3 (Bruker, 2015)'
_computing_data_reduction 'Bruker SAINT (Bruker, 2015)'
_computing_molecular_graphics 'Bruker XP (Bruker, 2015)'
_computing_publication_material 'CIFTAB (Sheldrick, 2008)'
_computing_structure_refinement 'SHELXL-2018/1 (Sheldrick, 2015)'
_computing_structure_solution 'SHELXT-2014/2 (Sheldrick, 2015)'
_diffrn_ambient_temperature 120(2)
_diffrn_detector_area_resol_mean 8.33
_diffrn_measured_fraction_theta_full 1.000
_diffrn_measured_fraction_theta_max 0.998
_diffrn_measurement_device_type 'Bruker APEX-II'
_diffrn_measurement_method 'combination of \w and \f-scans '
_diffrn_radiation_type CuK\a
_diffrn_radiation_wavelength 1.54184
_diffrn_reflns_av_R_equivalents 0.0642
_diffrn_reflns_av_unetI/netI 0.0406
_diffrn_reflns_Laue_measured_fraction_full 1.000
_diffrn_reflns_Laue_measured_fraction_max 0.998
_diffrn_reflns_limit_h_max 21
_diffrn_reflns_limit_h_min -20
_diffrn_reflns_limit_k_max 13
_diffrn_reflns_limit_k_min -13
_diffrn_reflns_limit_l_max 33
_diffrn_reflns_limit_l_min -34
_diffrn_reflns_number 52842
_diffrn_reflns_point_group_measured_fraction_full 1.000
_diffrn_reflns_point_group_measured_fraction_max 0.998
_diffrn_reflns_theta_full 67.679
_diffrn_reflns_theta_max 72.256
_diffrn_reflns_theta_min 3.204
_diffrn_source 'Incoatec micro-focus'
_exptl_absorpt_coefficient_mu 1.754
_exptl_absorpt_correction_T_max 1.0000
_exptl_absorpt_correction_T_min 0.8447
_exptl_absorpt_correction_type numerical
_exptl_absorpt_process_details 'SADABS (Krause et al., 2015)'
_exptl_crystal_colour colorless
_exptl_crystal_density_diffrn 1.186
_exptl_crystal_description plate
_exptl_crystal_F_000 2052
_exptl_crystal_size_max 0.290
_exptl_crystal_size_mid 0.214
_exptl_crystal_size_min 0.016
_refine_diff_density_max 1.540
_refine_diff_density_min -0.383
_refine_diff_density_rms 0.080
_refine_ls_abs_structure_details
;
 Refined as an inversion twin.
;
_refine_ls_abs_structure_Flack 0.19(4)
_refine_ls_extinction_method none
_refine_ls_goodness_of_fit_ref 1.057
_refine_ls_hydrogen_treatment constr
_refine_ls_matrix_type full
_refine_ls_number_parameters 705
_refine_ls_number_reflns 10380
_refine_ls_number_restraints 1
_refine_ls_restrained_S_all 1.057
_refine_ls_R_factor_all 0.0816
_refine_ls_R_factor_gt 0.0724
_refine_ls_shift/su_max 0.000
_refine_ls_shift/su_mean 0.000
_refine_ls_structure_factor_coef Fsqd
_refine_ls_weighting_details 'w=1/[\s^2^(Fo^2^)+(0.1428P)^2^+1.0030P] where P=(Fo^2^+2Fc^2^)/3'
_refine_ls_weighting_scheme calc
_refine_ls_wR_factor_gt 0.1954
_refine_ls_wR_factor_ref 0.2057
_reflns_Friedel_coverage 0.956
_reflns_Friedel_fraction_full 1.000
_reflns_Friedel_fraction_max 0.998
_reflns_number_gt 8996
_reflns_number_total 10380
_reflns_threshold_expression 'I > 2\s(I)'
_cod_data_source_file ja8b04155_si_004.cif
_cod_data_source_block nd1715
_cod_original_cell_volume 5351.08(19)
_cod_original_formula_sum 'C52.50 H73 Cl N4 O6 S2'
_cod_database_code 4132470
_shelx_shelxl_version_number 2018/1
_shelx_space_group_comment
;
The symmetry employed for this shelxl refinement is uniquely defined
by the following loop, which should always be used as a source of
symmetry information in preference to the above space-group names.
They are only intended as comments.
;
_shelx_estimated_absorpt_t_min 0.630
_shelx_estimated_absorpt_t_max 0.972
_diffrn_source_monochromator 'MONTEL Multi-layer'

loop_
_space_group_symop_operation_xyz
'x, y, z'
'-x, -y, z+1/2'
'x+1/2, -y, z'
'-x+1/2, y, z+1/2'

loop_
_atom_site_label
_atom_site_type_symbol
_atom_site_fract_x
_atom_site_fract_y
_atom_site_fract_z
_atom_site_U_iso_or_equiv
_atom_site_adp_type
_atom_site_occupancy
_atom_site_site_symmetry_order
_atom_site_calc_flag
_atom_site_refinement_flags_posn
_atom_site_refinement_flags_adp
_atom_site_refinement_flags_occupancy
_atom_site_disorder_assembly
_atom_site_disorder_group
O1 O 0.1758(2) 0.6170(3) 0.61220(17) 0.0506(9) Uani 1 1 d . . . . .
O2 O 0.1342(2) -0.0050(3) 0.63569(14) 0.0414(7) Uani 1 1 d . . . . .
O3 O 0.6258(2) -0.1105(4) 0.38831(18) 0.0531(10) Uani 1 1 d . . . . .
O4 O 0.6635(2) 0.5142(3) 0.36230(16) 0.0474(9) Uani 1 1 d . . . . .
N1 N 0.2824(2) 0.5141(4) 0.58907(17) 0.0395(9) Uani 1 1 d . . . . .
H1 H 0.305254 0.444426 0.586192 0.047 Uiso 1 1 calc R U . . .
N2 N 0.2490(3) 0.0518(4) 0.60490(17) 0.0414(9) Uani 1 1 d . . . . .
H2 H 0.280584 0.110919 0.598026 0.050 Uiso 1 1 calc R U . . .
N3 N 0.5216(2) -0.0084(3) 0.41360(16) 0.0366(8) Uani 1 1 d . . . . .
H3 H 0.498813 0.061090 0.417487 0.044 Uiso 1 1 calc R U . . .
N4 N 0.5509(2) 0.4547(4) 0.39533(16) 0.0364(8) Uani 1 1 d . . . . .
H4 H 0.521036 0.394854 0.403979 0.044 Uiso 1 1 calc R U . . .
C1 C 0.2128(3) 0.5231(4) 0.61100(18) 0.0365(9) Uani 1 1 d . . . . .
C2 C 0.1811(3) 0.4127(4) 0.63425(18) 0.0358(9) Uani 1 1 d . . . . .
C3 C 0.2002(2) 0.2982(4) 0.61907(17) 0.0343(9) Uani 1 1 d . . . . .
H3A H 0.236217 0.286595 0.593498 0.041 Uiso 1 1 calc R U . . .
C4 C 0.1661(3) 0.2012(4) 0.64167(17) 0.0328(9) Uani 1 1 d . . . . .
C5 C 0.1140(3) 0.2185(5) 0.67980(18) 0.0370(9) Uani 1 1 d . . . . .
H5 H 0.090267 0.151302 0.694552 0.044 Uiso 1 1 calc R U . . .
C6 C 0.0962(3) 0.3320(5) 0.69658(18) 0.0399(10) Uani 1 1 d . . . . .
C7 C 0.1297(3) 0.4288(5) 0.67281(18) 0.0379(10) Uani 1 1 d . . . . .
H7 H 0.117375 0.507313 0.683069 0.046 Uiso 1 1 calc R U . . .
C8 C 0.1813(3) 0.0735(4) 0.62739(16) 0.0327(9) Uani 1 1 d . . . . .
C9 C 0.2700(3) -0.0712(4) 0.5919(2) 0.0466(12) Uani 1 1 d . . . . .
H9A H 0.222724 -0.115443 0.582493 0.056 Uiso 1 1 calc R U . . .
H9B H 0.292770 -0.111406 0.620446 0.056 Uiso 1 1 calc R U . . .
C10 C 0.3269(3) -0.0745(4) 0.5506(2) 0.0386(10) Uani 1 1 d . . . . .
C11 C 0.2994(3) -0.0705(4) 0.5030(2) 0.0420(11) Uani 1 1 d . . . . .
C12 C 0.3512(3) -0.0813(5) 0.4644(2) 0.0425(11) Uani 1 1 d . . . . .
C13 C 0.4302(3) -0.0946(4) 0.47436(19) 0.0353(9) Uani 1 1 d . . . . .
C14 C 0.4583(3) -0.0945(4) 0.5210(2) 0.0394(10) Uani 1 1 d . . . . .
C15 C 0.4063(3) -0.0853(4) 0.56063(19) 0.0390(10) Uani 1 1 d . . . . .
C16 C 0.4856(3) -0.1175(4) 0.4325(2) 0.0434(11) Uani 1 1 d . . . . .
H16A H 0.526710 -0.172506 0.443547 0.052 Uiso 1 1 calc R U . . .
H16B H 0.457015 -0.157259 0.405934 0.052 Uiso 1 1 calc R U . . .
C17 C 0.5895(3) -0.0159(4) 0.39037(19) 0.0373(9) Uani 1 1 d . . . . .
C18 C 0.6209(2) 0.0953(4) 0.36737(17) 0.0344(9) Uani 1 1 d . . . . .
C19 C 0.6031(2) 0.2093(4) 0.38290(16) 0.0314(8) Uani 1 1 d . . . . .
H19 H 0.568363 0.220792 0.409182 0.038 Uiso 1 1 calc R U . . .
C20 C 0.6363(2) 0.3070(4) 0.35979(16) 0.0323(9) Uani 1 1 d . . . . .
C21 C 0.6879(3) 0.2891(5) 0.32185(17) 0.0379(9) Uani 1 1 d . . . . .
H21 H 0.711483 0.356244 0.306938 0.045 Uiso 1 1 calc R U . . .
C22 C 0.7061(3) 0.1752(5) 0.30504(18) 0.0400(10) Uani 1 1 d . . . . .
C23 C 0.6722(3) 0.0789(5) 0.32848(19) 0.0397(10) Uani 1 1 d . . . . .
H23 H 0.683981 0.000291 0.317997 0.048 Uiso 1 1 calc R U . . .
C24 C 0.6187(2) 0.4335(4) 0.37298(17) 0.0335(9) Uani 1 1 d . . . . .
C25 C 0.5271(3) 0.5771(4) 0.4052(2) 0.0443(11) Uani 1 1 d . . . . .
H25A H 0.500843 0.610288 0.376326 0.053 Uiso 1 1 calc R U . . .
H25B H 0.573368 0.626443 0.411888 0.053 Uiso 1 1 calc R U . . .
C26 C 0.4729(3) 0.5823(4) 0.44823(19) 0.0354(9) Uani 1 1 d . . . . .
C27 C 0.5024(2) 0.5781(4) 0.4952(2) 0.0381(10) Uani 1 1 d . . . . .
C28 C 0.4521(3) 0.5864(4) 0.5351(2) 0.0404(10) Uani 1 1 d . . . . .
C29 C 0.3728(3) 0.6009(4) 0.52720(19) 0.0361(9) Uani 1 1 d . . . . .
C30 C 0.3426(3) 0.6012(4) 0.4802(2) 0.0378(10) Uani 1 1 d . . . . .
C31 C 0.3930(3) 0.5925(4) 0.44016(19) 0.0381(10) Uani 1 1 d . . . . .
C32 C 0.3195(3) 0.6227(4) 0.5700(2) 0.0434(11) Uani 1 1 d . . . . .
H32A H 0.349640 0.660471 0.596364 0.052 Uiso 1 1 calc R U . . .
H32B H 0.278680 0.679528 0.560052 0.052 Uiso 1 1 calc R U . . .
C33 C 0.0392(3) 0.3500(6) 0.7387(2) 0.0501(13) Uani 1 1 d . . . . .
C34 C 0.0736(7) 0.4315(11) 0.7754(4) 0.065(3) Uani 0.705(13) 1 d . . P A 1
H34A H 0.120231 0.394938 0.789087 0.098 Uiso 0.705(13) 1 calc R U P A 1
H34B H 0.036044 0.445972 0.801356 0.098 Uiso 0.705(13) 1 calc R U P A 1
H34C H 0.087222 0.507274 0.759939 0.098 Uiso 0.705(13) 1 calc R U P A 1
C35 C 0.0188(6) 0.2300(8) 0.7642(3) 0.055(2) Uani 0.705(13) 1 d . . P A 1
H35A H -0.008377 0.177926 0.741348 0.083 Uiso 0.705(13) 1 calc R U P A 1
H35B H -0.014399 0.245696 0.792260 0.083 Uiso 0.705(13) 1 calc R U P A 1
H35C H 0.066532 0.190990 0.775013 0.083 Uiso 0.705(13) 1 calc R U P A 1
C36 C -0.0374(6) 0.4018(10) 0.7190(4) 0.063(3) Uani 0.705(13) 1 d . . P A 1
H36A H -0.026213 0.470306 0.698096 0.095 Uiso 0.705(13) 1 calc R U P A 1
H36B H -0.070006 0.427226 0.746115 0.095 Uiso 0.705(13) 1 calc R U P A 1
H36C H -0.064525 0.340579 0.700157 0.095 Uiso 0.705(13) 1 calc R U P A 1
C34A C 0.0766(16) 0.293(3) 0.7844(9) 0.068(7) Uani 0.295(13) 1 d . . P A 2
H34D H 0.071383 0.206152 0.782728 0.102 Uiso 0.295(13) 1 calc R U P A 2
H34E H 0.050545 0.322703 0.813509 0.102 Uiso 0.295(13) 1 calc R U P A 2
H34F H 0.131562 0.314274 0.785658 0.102 Uiso 0.295(13) 1 calc R U P A 2
C35A C -0.0363(11) 0.303(3) 0.7272(8) 0.065(8) Uani 0.295(13) 1 d . . P A 2
H35D H -0.051232 0.328727 0.694559 0.098 Uiso 0.295(13) 1 calc R U P A 2
H35E H -0.074130 0.333188 0.750749 0.098 Uiso 0.295(13) 1 calc R U P A 2
H35F H -0.035001 0.215970 0.728598 0.098 Uiso 0.295(13) 1 calc R U P A 2
C36A C 0.0293(18) 0.491(2) 0.7501(11) 0.076(9) Uani 0.295(13) 1 d . . P A 2
H36D H 0.079320 0.524706 0.759683 0.114 Uiso 0.295(13) 1 calc R U P A 2
H36E H -0.008005 0.501908 0.776538 0.114 Uiso 0.295(13) 1 calc R U P A 2
H36F H 0.010464 0.532081 0.721024 0.114 Uiso 0.295(13) 1 calc R U P A 2
C37 C 0.2141(3) -0.0519(7) 0.4928(3) 0.0612(16) Uani 1 1 d . . . . .
H37A H 0.183407 -0.090913 0.518148 0.092 Uiso 1 1 calc R U . . .
H37B H 0.201077 -0.086316 0.461224 0.092 Uiso 1 1 calc R U . . .
H37C H 0.202596 0.033652 0.492583 0.092 Uiso 1 1 calc R U . . .
C38 C 0.3207(4) -0.0792(7) 0.4134(3) 0.0637(17) Uani 1 1 d . . . . .
H38A H 0.311537 -0.161040 0.402360 0.096 Uiso 1 1 calc R U . . .
H38B H 0.358544 -0.040810 0.392079 0.096 Uiso 1 1 calc R U . . .
H38C H 0.272005 -0.034520 0.412506 0.096 Uiso 1 1 calc R U . . .
C39 C 0.5436(3) -0.1051(6) 0.5318(2) 0.0542(14) Uani 1 1 d . . . . .
H39A H 0.554129 -0.182892 0.546481 0.081 Uiso 1 1 calc R U . . .
H39B H 0.559015 -0.041761 0.554247 0.081 Uiso 1 1 calc R U . . .
H39C H 0.573009 -0.097450 0.501557 0.081 Uiso 1 1 calc R U . . .
C40 C 0.4349(4) -0.0912(7) 0.6123(2) 0.0594(15) Uani 1 1 d . . . . .
H40A H 0.404053 -0.037539 0.632549 0.089 Uiso 1 1 calc R U . . .
H40B H 0.489322 -0.067035 0.613429 0.089 Uiso 1 1 calc R U . . .
H40C H 0.429875 -0.173002 0.624351 0.089 Uiso 1 1 calc R U . . .
C41 C 0.7602(4) 0.1557(6) 0.2613(2) 0.0534(13) Uani 1 1 d . . . . .
C42 C 0.7949(11) 0.2617(12) 0.2421(7) 0.087(7) Uani 0.577(16) 1 d . . P B 1
H42A H 0.754454 0.314959 0.229909 0.131 Uiso 0.577(16) 1 calc R U P B 1
H42B H 0.829990 0.240442 0.215575 0.131 Uiso 0.577(16) 1 calc R U P B 1
H42C H 0.824126 0.302167 0.267751 0.131 Uiso 0.577(16) 1 calc R U P B 1
C43 C 0.7083(9) 0.0873(16) 0.2222(5) 0.077(4) Uani 0.577(16) 1 d . . P B 1
H43A H 0.692748 0.009663 0.235248 0.116 Uiso 0.577(16) 1 calc R U P B 1
H43B H 0.738330 0.075535 0.192446 0.116 Uiso 0.577(16) 1 calc R U P B 1
H43C H 0.662159 0.134699 0.214971 0.116 Uiso 0.577(16) 1 calc R U P B 1
C44 C 0.8256(7) 0.0629(12) 0.2758(5) 0.061(3) Uani 0.577(16) 1 d . . P B 1
H44A H 0.854012 0.092623 0.304045 0.092 Uiso 0.577(16) 1 calc R U P B 1
H44B H 0.861332 0.052671 0.248536 0.092 Uiso 0.577(16) 1 calc R U P B 1
H44C H 0.801737 -0.013926 0.283705 0.092 Uiso 0.577(16) 1 calc R U P B 1
C42A C 0.8373(10) 0.231(2) 0.2740(7) 0.079(7) Uani 0.423(16) 1 d . . P B 2
H42D H 0.822785 0.312531 0.283255 0.119 Uiso 0.423(16) 1 calc R U P B 2
H42E H 0.871095 0.233714 0.245555 0.119 Uiso 0.423(16) 1 calc R U P B 2
H42F H 0.864612 0.193034 0.301018 0.119 Uiso 0.423(16) 1 calc R U P B 2
C43A C 0.7253(13) 0.237(3) 0.2174(6) 0.097(9) Uani 0.423(16) 1 d . . P B 2
H43D H 0.675766 0.203783 0.206620 0.146 Uiso 0.423(16) 1 calc R U P B 2
H43E H 0.761761 0.237748 0.190196 0.146 Uiso 0.423(16) 1 calc R U P B 2
H43F H 0.717287 0.318834 0.228939 0.146 Uiso 0.423(16) 1 calc R U P B 2
C44A C 0.7771(16) 0.039(2) 0.2478(10) 0.101(11) Uani 0.423(16) 1 d . . P B 2
H44D H 0.797996 -0.004588 0.275783 0.152 Uiso 0.423(16) 1 calc R U P B 2
H44E H 0.815376 0.039116 0.221638 0.152 Uiso 0.423(16) 1 calc R U P B 2
H44F H 0.729762 -0.000687 0.236609 0.152 Uiso 0.423(16) 1 calc R U P B 2
C45 C 0.5886(3) 0.5637(6) 0.5036(3) 0.0530(13) Uani 1 1 d . . . . .
H45A H 0.614561 0.549967 0.472559 0.080 Uiso 1 1 calc R U . . .
H45B H 0.597688 0.495688 0.525161 0.080 Uiso 1 1 calc R U . . .
H45C H 0.609186 0.636284 0.518623 0.080 Uiso 1 1 calc R U . . .
C46 C 0.4853(4) 0.5819(8) 0.5857(2) 0.0638(17) Uani 1 1 d . . . . .
H46A H 0.506165 0.660282 0.594258 0.096 Uiso 1 1 calc R U . . .
H46B H 0.526846 0.522459 0.586881 0.096 Uiso 1 1 calc R U . . .
H46C H 0.444580 0.559891 0.608683 0.096 Uiso 1 1 calc R U . . .
C47 C 0.2561(3) 0.6112(6) 0.4716(3) 0.0536(14) Uani 1 1 d . . . . .
H47A H 0.229064 0.613790 0.502820 0.080 Uiso 1 1 calc R U . . .
H47B H 0.238251 0.541988 0.453020 0.080 Uiso 1 1 calc R U . . .
H47C H 0.245055 0.684215 0.453372 0.080 Uiso 1 1 calc R U . . .
C48 C 0.3617(4) 0.5944(6) 0.3891(2) 0.0578(15) Uani 1 1 d . . . . .
H48A H 0.369607 0.673615 0.374974 0.087 Uiso 1 1 calc R U . . .
H48B H 0.306285 0.576054 0.389655 0.087 Uiso 1 1 calc R U . . .
H48C H 0.388836 0.534764 0.369491 0.087 Uiso 1 1 calc R U . . .
S1 S 0.35636(12) 0.3082(2) 0.41913(11) 0.0537(8) Uani 0.600(6) 1 d . . P C 1
S1A S 0.35064(19) 0.2008(3) 0.42741(17) 0.0540(12) Uani 0.400(6) 1 d . . P C 2
O5 O 0.4308(2) 0.2412(5) 0.4184(2) 0.0701(13) Uani 1 1 d . . . . .
C49 C 0.3090(5) 0.2681(12) 0.4740(4) 0.096(3) Uani 1 1 d . . . . .
H49A H 0.312449 0.181656 0.478578 0.144 Uiso 0.600(6) 1 calc R U P C 1
H49B H 0.254566 0.291864 0.472285 0.144 Uiso 0.600(6) 1 calc R U P C 1
H49C H 0.334017 0.308648 0.501258 0.144 Uiso 0.600(6) 1 calc R U P C 1
H49D H 0.328054 0.233113 0.504260 0.144 Uiso 0.400(6) 1 calc R U P C 2
H49E H 0.252847 0.257773 0.471958 0.144 Uiso 0.400(6) 1 calc R U P C 2
H49F H 0.321579 0.353243 0.473253 0.144 Uiso 0.400(6) 1 calc R U P C 2
C50 C 0.2910(4) 0.2538(8) 0.3766(4) 0.074(2) Uani 1 1 d . . . . .
H50A H 0.313937 0.258808 0.344124 0.111 Uiso 0.600(6) 1 calc R U P C 1
H50B H 0.243537 0.301394 0.377574 0.111 Uiso 0.600(6) 1 calc R U P C 1
H50C H 0.278798 0.170481 0.383999 0.111 Uiso 0.600(6) 1 calc R U P C 1
H50D H 0.309434 0.332253 0.366076 0.111 Uiso 0.400(6) 1 calc R U P C 2
H50E H 0.236979 0.259882 0.386977 0.111 Uiso 0.400(6) 1 calc R U P C 2
H50F H 0.294896 0.197409 0.349527 0.111 Uiso 0.400(6) 1 calc R U P C 2
S2 S 0.44899(12) 0.19853(19) 0.59247(10) 0.0545(8) Uani 0.655(7) 1 d . . P D 1
S2A S 0.4572(4) 0.3060(6) 0.5936(3) 0.084(2) Uani 0.345(7) 1 d . . P D 2
O6 O 0.3763(3) 0.2646(7) 0.5900(2) 0.0875(18) Uani 1 1 d . . . . .
C51 C 0.5094(5) 0.2424(11) 0.5435(4) 0.091(3) Uani 1 1 d . . . . .
H51A H 0.488380 0.210971 0.513101 0.136 Uiso 0.655(7) 1 calc R U P D 1
H51B H 0.561611 0.210870 0.548587 0.136 Uiso 0.655(7) 1 calc R U P D 1
H51C H 0.511449 0.329590 0.541885 0.136 Uiso 0.655(7) 1 calc R U P D 1
H51D H 0.513173 0.155919 0.547843 0.136 Uiso 0.345(7) 1 calc R U P D 2
H51E H 0.561425 0.276824 0.542179 0.136 Uiso 0.345(7) 1 calc R U P D 2
H51F H 0.481957 0.259812 0.513245 0.136 Uiso 0.345(7) 1 calc R U P D 2
C52 C 0.5065(4) 0.2489(8) 0.6419(3) 0.0728(19) Uani 1 1 d . . . . .
H52A H 0.497606 0.334244 0.647045 0.109 Uiso 0.655(7) 1 calc R U P D 1
H52B H 0.561305 0.235407 0.634585 0.109 Uiso 0.655(7) 1 calc R U P D 1
H52C H 0.492380 0.204904 0.671270 0.109 Uiso 0.655(7) 1 calc R U P D 1
H52D H 0.483832 0.278947 0.672076 0.109 Uiso 0.345(7) 1 calc R U P D 2
H52E H 0.560885 0.273291 0.640009 0.109 Uiso 0.345(7) 1 calc R U P D 2
H52F H 0.503236 0.161759 0.641327 0.109 Uiso 0.345(7) 1 calc R U P D 2
C53 C 0.373(3) 0.2121(19) 0.7503(6) 0.21(3) Uani 0.5 1 d . . P . .
H53A H 0.384589 0.179590 0.717756 0.252 Uiso 0.5 1 calc R U P . .
H53B H 0.346644 0.145763 0.767473 0.252 Uiso 0.5 1 calc R U P . .
Cl1 Cl 0.4703(3) 0.2119(9) 0.7796(2) 0.138(3) Uani 0.5 1 d . . P . .
Cl2 Cl 0.3173(4) 0.2783(10) 0.7412(3) 0.138(3) Uani 0.5 1 d . . P . .

loop_
_atom_site_aniso_label
_atom_site_aniso_U_11
_atom_site_aniso_U_22
_atom_site_aniso_U_33
_atom_site_aniso_U_23
_atom_site_aniso_U_13
_atom_site_aniso_U_12
O1 0.045(2) 0.0367(18) 0.070(3) 0.0026(17) 0.0202(18) 0.0051(15)
O2 0.0343(16) 0.0381(17) 0.052(2) -0.0009(14) 0.0052(14) -0.0029(13)
O3 0.0437(19) 0.0381(19) 0.078(3) -0.0022(18) 0.0167(19) 0.0063(15)
O4 0.0367(16) 0.0387(18) 0.067(2) 0.0034(16) 0.0147(16) -0.0055(14)
N1 0.0328(19) 0.0346(19) 0.051(2) 0.0016(17) 0.0111(17) 0.0001(15)
N2 0.0372(19) 0.0314(19) 0.056(2) 0.0005(16) 0.0111(17) 0.0007(16)
N3 0.0314(17) 0.0287(17) 0.050(2) 0.0012(16) 0.0053(16) 0.0021(14)
N4 0.0295(17) 0.0319(18) 0.048(2) -0.0031(15) 0.0069(16) 0.0004(14)
C1 0.034(2) 0.035(2) 0.041(2) -0.0018(18) 0.0052(18) 0.0005(17)
C2 0.030(2) 0.037(2) 0.040(2) -0.0020(18) 0.0036(17) 0.0010(17)
C3 0.027(2) 0.040(2) 0.035(2) 0.0011(17) 0.0050(16) 0.0020(16)
C4 0.0284(19) 0.037(2) 0.034(2) 0.0006(17) 0.0022(16) 0.0024(16)
C5 0.032(2) 0.041(2) 0.038(2) 0.0024(18) 0.0044(17) -0.0025(18)
C6 0.038(2) 0.048(3) 0.034(2) -0.0031(19) 0.0101(19) 0.003(2)
C7 0.035(2) 0.039(2) 0.040(2) -0.0032(18) 0.0074(19) 0.0021(18)
C8 0.032(2) 0.038(2) 0.029(2) 0.0018(16) 0.0003(15) 0.0015(17)
C9 0.042(2) 0.032(2) 0.067(3) 0.005(2) 0.020(2) 0.0049(18)
C10 0.034(2) 0.027(2) 0.055(3) 0.0042(18) 0.011(2) 0.0031(16)
C11 0.030(2) 0.036(2) 0.061(3) 0.004(2) 0.001(2) 0.0015(17)
C12 0.036(2) 0.040(2) 0.051(3) 0.001(2) -0.005(2) -0.0010(18)
C13 0.033(2) 0.0246(19) 0.049(3) 0.0005(17) 0.0068(19) -0.0007(15)
C14 0.027(2) 0.035(2) 0.056(3) 0.0065(19) 0.0000(19) -0.0019(16)
C15 0.035(2) 0.033(2) 0.049(3) 0.0039(18) -0.0005(19) 0.0000(17)
C16 0.043(2) 0.033(2) 0.054(3) -0.003(2) 0.012(2) -0.0055(19)
C17 0.031(2) 0.035(2) 0.046(2) -0.0072(19) 0.0016(18) -0.0012(17)
C18 0.0260(19) 0.041(2) 0.036(2) -0.0029(18) 0.0003(16) -0.0012(16)
C19 0.0253(18) 0.037(2) 0.032(2) -0.0029(16) 0.0005(15) -0.0013(15)
C20 0.0234(17) 0.040(2) 0.033(2) -0.0028(17) -0.0029(16) -0.0027(15)
C21 0.035(2) 0.046(3) 0.033(2) 0.0002(19) 0.0011(17) -0.0037(18)
C22 0.034(2) 0.049(3) 0.037(2) -0.0086(19) 0.0031(18) -0.0036(19)
C23 0.033(2) 0.044(2) 0.042(3) -0.013(2) 0.0018(19) -0.0005(18)
C24 0.028(2) 0.035(2) 0.037(2) 0.0007(17) 0.0018(17) -0.0004(16)
C25 0.042(2) 0.031(2) 0.060(3) 0.001(2) 0.014(2) -0.0003(18)
C26 0.032(2) 0.0238(18) 0.050(3) 0.0006(17) 0.0045(19) -0.0009(15)
C27 0.023(2) 0.035(2) 0.056(3) 0.0000(19) 0.0021(19) 0.0029(15)
C28 0.034(2) 0.040(2) 0.047(3) 0.0009(19) -0.0008(19) 0.0012(18)
C29 0.030(2) 0.026(2) 0.052(3) -0.0003(18) 0.0060(19) -0.0035(15)
C30 0.027(2) 0.030(2) 0.056(3) 0.0052(18) -0.0005(19) -0.0016(16)
C31 0.030(2) 0.034(2) 0.050(3) 0.0030(18) -0.0020(19) -0.0062(16)
C32 0.039(2) 0.032(2) 0.059(3) -0.001(2) 0.014(2) -0.0015(18)
C33 0.051(3) 0.057(3) 0.042(3) -0.004(2) 0.020(2) 0.001(2)
C34 0.077(6) 0.075(6) 0.044(5) -0.014(4) 0.027(4) -0.013(5)
C35 0.070(5) 0.048(4) 0.047(4) 0.003(3) 0.032(4) 0.000(4)
C36 0.061(5) 0.068(6) 0.060(5) 0.013(4) 0.031(4) 0.020(4)
C34A 0.074(15) 0.086(17) 0.045(11) 0.006(10) -0.005(10) 0.011(12)
C35A 0.036(9) 0.12(2) 0.045(11) -0.018(12) 0.007(8) 0.010(11)
C36A 0.090(18) 0.062(14) 0.076(17) -0.021(12) 0.061(16) -0.007(12)
C37 0.029(3) 0.073(4) 0.081(4) 0.003(3) 0.000(3) 0.012(2)
C38 0.051(3) 0.080(4) 0.061(4) 0.004(3) -0.014(3) -0.007(3)
C39 0.030(2) 0.072(4) 0.061(3) 0.011(3) -0.001(2) -0.004(2)
C40 0.061(4) 0.067(4) 0.051(3) 0.007(3) -0.003(3) 0.000(3)
C41 0.053(3) 0.067(4) 0.041(3) -0.008(2) 0.017(2) 0.001(3)
C42 0.104(13) 0.058(7) 0.100(13) -0.002(7) 0.074(12) 0.001(7)
C43 0.085(9) 0.106(11) 0.041(6) -0.019(6) 0.020(6) 0.005(8)
C44 0.054(6) 0.068(7) 0.062(7) -0.007(5) 0.023(5) 0.017(5)
C42A 0.050(9) 0.133(19) 0.055(10) -0.029(11) 0.018(8) -0.029(10)
C43A 0.076(12) 0.19(3) 0.030(7) -0.020(10) 0.009(7) -0.038(14)
C44A 0.11(2) 0.098(16) 0.093(17) -0.047(13) 0.067(17) -0.035(14)
C45 0.027(2) 0.059(3) 0.073(4) 0.001(3) 0.000(2) 0.006(2)
C46 0.048(3) 0.095(5) 0.048(3) 0.004(3) -0.005(3) -0.001(3)
C47 0.026(2) 0.066(3) 0.069(4) 0.012(3) 0.000(2) -0.005(2)
C48 0.048(3) 0.068(4) 0.057(4) 0.008(3) -0.007(3) -0.010(3)
S1 0.0353(11) 0.0433(13) 0.0826(18) -0.0007(11) -0.0005(10) -0.0019(8)
S1A 0.0385(17) 0.0392(18) 0.084(3) 0.0100(15) 0.0022(15) 0.0047(12)
O5 0.036(2) 0.084(3) 0.089(3) 0.002(3) 0.005(2) 0.005(2)
C49 0.058(4) 0.144(9) 0.087(6) 0.011(6) 0.020(4) 0.018(5)
C50 0.052(4) 0.074(5) 0.096(6) 0.016(4) -0.011(4) -0.003(3)
S2 0.0390(11) 0.0430(12) 0.0816(16) -0.0023(10) -0.0036(9) -0.0044(7)
S2A 0.068(3) 0.077(4) 0.107(5) -0.002(3) 0.004(3) 0.011(3)
O6 0.046(2) 0.132(5) 0.085(4) 0.006(4) 0.007(2) 0.018(3)
C51 0.051(4) 0.132(8) 0.090(6) -0.025(6) 0.017(4) 0.001(4)
C52 0.053(4) 0.077(5) 0.088(5) 0.001(4) -0.007(3) -0.009(3)
C53 0.52(8) 0.066(12) 0.040(9) -0.013(8) 0.03(2) -0.15(3)
Cl1 0.077(3) 0.267(10) 0.070(3) 0.007(4) 0.016(2) 0.045(4)
Cl2 0.092(4) 0.223(10) 0.098(4) -0.027(5) -0.030(3) -0.037(5)

loop_
_atom_type_symbol
_atom_type_description
_atom_type_scat_dispersion_real
_atom_type_scat_dispersion_imag
_atom_type_scat_source
C C 0.0181 0.0091 'International Tables Vol C Tables 4.2.6.8 and 6.1.1.4'
H H 0.0000 0.0000 'International Tables Vol C Tables 4.2.6.8 and 6.1.1.4'
N N 0.0311 0.0180 'International Tables Vol C Tables 4.2.6.8 and 6.1.1.4'
O O 0.0492 0.0322 'International Tables Vol C Tables 4.2.6.8 and 6.1.1.4'
S S 0.3331 0.5567 'International Tables Vol C Tables 4.2.6.8 and 6.1.1.4'
Cl Cl 0.3639 0.7018 'International Tables Vol C Tables 4.2.6.8 and 6.1.1.4'

loop_
_geom_angle_atom_site_label_1
_geom_angle_atom_site_label_2
_geom_angle_atom_site_label_3
_geom_angle
C1 N1 C32 119.1(4)
C1 N1 H1 120.5
C32 N1 H1 120.5
C8 N2 C9 119.8(4)
C8 N2 H2 120.1
C9 N2 H2 120.1
C17 N3 C16 119.3(4)
C17 N3 H3 120.4
C16 N3 H3 120.4
C24 N4 C25 119.8(4)
C24 N4 H4 120.1
C25 N4 H4 120.1
O1 C1 N1 122.5(5)
O1 C1 C2 120.3(4)
N1 C1 C2 117.2(4)
C3 C2 C7 119.9(4)
C3 C2 C1 123.2(4)
C7 C2 C1 116.9(4)
C4 C3 C2 119.3(4)
C4 C3 H3A 120.4
C2 C3 H3A 120.4
C3 C4 C5 120.2(4)
C3 C4 C8 123.6(4)
C5 C4 C8 116.2(4)
C6 C5 C4 121.4(4)
C6 C5 H5 119.3
C4 C5 H5 119.3
C5 C6 C7 117.7(4)
C5 C6 C33 120.9(5)
C7 C6 C33 121.3(5)
C6 C7 C2 121.4(5)
C6 C7 H7 119.3
C2 C7 H7 119.3
O2 C8 N2 122.4(4)
O2 C8 C4 121.3(4)
N2 C8 C4 116.4(4)
N2 C9 C10 111.6(4)
N2 C9 H9A 109.3
C10 C9 H9A 109.3
N2 C9 H9B 109.3
C10 C9 H9B 109.3
H9A C9 H9B 108.0
C11 C10 C15 121.3(5)
C11 C10 C9 119.1(5)
C15 C10 C9 119.5(5)
C12 C11 C10 119.6(4)
C12 C11 C37 119.7(5)
C10 C11 C37 120.6(5)
C11 C12 C13 119.1(5)
C11 C12 C38 119.1(5)
C13 C12 C38 121.9(5)
C14 C13 C12 121.9(5)
C14 C13 C16 119.2(4)
C12 C13 C16 118.9(5)
C13 C14 C15 119.7(4)
C13 C14 C39 122.0(5)
C15 C14 C39 118.3(5)
C10 C15 C14 118.4(5)
C10 C15 C40 120.6(5)
C14 C15 C40 121.0(5)
N3 C16 C13 113.3(4)
N3 C16 H16A 108.9
C13 C16 H16A 108.9
N3 C16 H16B 108.9
C13 C16 H16B 108.9
H16A C16 H16B 107.7
O3 C17 N3 121.4(5)
O3 C17 C18 120.8(4)
N3 C17 C18 117.8(4)
C19 C18 C23 119.9(4)
C19 C18 C17 123.9(4)
C23 C18 C17 116.2(4)
C18 C19 C20 119.6(4)
C18 C19 H19 120.2
C20 C19 H19 120.2
C21 C20 C19 119.7(4)
C21 C20 C24 116.8(4)
C19 C20 C24 123.5(4)
C20 C21 C22 121.8(5)
C20 C21 H21 119.1
C22 C21 H21 119.1
C23 C22 C21 117.6(4)
C23 C22 C41 120.7(5)
C21 C22 C41 121.8(5)
C22 C23 C18 121.3(5)
C22 C23 H23 119.3
C18 C23 H23 119.3
O4 C24 N4 121.9(4)
O4 C24 C20 120.9(4)
N4 C24 C20 117.1(4)
N4 C25 C26 111.0(4)
N4 C25 H25A 109.4
C26 C25 H25A 109.4
N4 C25 H25B 109.4
C26 C25 H25B 109.4
H25A C25 H25B 108.0
C27 C26 C31 120.7(4)
C27 C26 C25 120.1(4)
C31 C26 C25 119.2(5)
C26 C27 C28 120.0(4)
C26 C27 C45 120.3(5)
C28 C27 C45 119.7(5)
C29 C28 C27 119.4(5)
C29 C28 C46 121.5(5)
C27 C28 C46 119.1(5)
C30 C29 C28 120.8(5)
C30 C29 C32 119.6(4)
C28 C29 C32 119.5(5)
C29 C30 C31 119.7(4)
C29 C30 C47 120.9(5)
C31 C30 C47 119.4(5)
C26 C31 C30 119.3(5)
C26 C31 C48 120.2(5)
C30 C31 C48 120.5(5)
N1 C32 C29 114.1(4)
N1 C32 H32A 108.7
C29 C32 H32A 108.7
N1 C32 H32B 108.7
C29 C32 H32B 108.7
H32A C32 H32B 107.6
C35A C33 C6 111.5(9)
C34 C33 C6 109.8(6)
C34 C33 C36 110.6(8)
C6 C33 C36 109.4(5)
C35A C33 C34A 113.9(17)
C6 C33 C34A 106.9(11)
C34 C33 C35 108.3(7)
C6 C33 C35 111.8(5)
C36 C33 C35 106.9(7)
C35A C33 C36A 107.6(17)
C6 C33 C36A 110.0(8)
C34A C33 C36A 106.8(17)
C33 C34 H34A 109.5
C33 C34 H34B 109.5
H34A C34 H34B 109.5
C33 C34 H34C 109.5
H34A C34 H34C 109.5
H34B C34 H34C 109.5
C33 C35 H35A 109.5
C33 C35 H35B 109.5
H35A C35 H35B 109.5
C33 C35 H35C 109.5
H35A C35 H35C 109.5
H35B C35 H35C 109.5
C33 C36 H36A 109.5
C33 C36 H36B 109.5
H36A C36 H36B 109.5
C33 C36 H36C 109.5
H36A C36 H36C 109.5
H36B C36 H36C 109.5
C33 C34A H34D 109.5
C33 C34A H34E 109.5
H34D C34A H34E 109.5
C33 C34A H34F 109.5
H34D C34A H34F 109.5
H34E C34A H34F 109.5
C33 C35A H35D 109.5
C33 C35A H35E 109.5
H35D C35A H35E 109.5
C33 C35A H35F 109.5
H35D C35A H35F 109.5
H35E C35A H35F 109.5
C33 C36A H36D 109.5
C33 C36A H36E 109.5
H36D C36A H36E 109.5
C33 C36A H36F 109.5
H36D C36A H36F 109.5
H36E C36A H36F 109.5
C11 C37 H37A 109.5
C11 C37 H37B 109.5
H37A C37 H37B 109.5
C11 C37 H37C 109.5
H37A C37 H37C 109.5
H37B C37 H37C 109.5
C12 C38 H38A 109.5
C12 C38 H38B 109.5
H38A C38 H38B 109.5
C12 C38 H38C 109.5
H38A C38 H38C 109.5
H38B C38 H38C 109.5
C14 C39 H39A 109.5
C14 C39 H39B 109.5
H39A C39 H39B 109.5
C14 C39 H39C 109.5
H39A C39 H39C 109.5
H39B C39 H39C 109.5
C15 C40 H40A 109.5
C15 C40 H40B 109.5
H40A C40 H40B 109.5
C15 C40 H40C 109.5
H40A C40 H40C 109.5
H40B C40 H40C 109.5
C44A C41 C22 118.0(10)
C42 C41 C22 115.2(7)
C42 C41 C44 109.8(10)
C22 C41 C44 109.2(6)
C42 C41 C43 112.6(12)
C22 C41 C43 104.8(6)
C44 C41 C43 104.7(9)
C44A C41 C42A 112.2(15)
C22 C41 C42A 104.8(7)
C44A C41 C43A 113.9(17)
C22 C41 C43A 106.1(9)
C42A C41 C43A 99.9(13)
C41 C42 H42A 109.5
C41 C42 H42B 109.5
H42A C42 H42B 109.5
C41 C42 H42C 109.5
H42A C42 H42C 109.5
H42B C42 H42C 109.5
C41 C43 H43A 109.5
C41 C43 H43B 109.5
H43A C43 H43B 109.5
C41 C43 H43C 109.5
H43A C43 H43C 109.5
H43B C43 H43C 109.5
C41 C44 H44A 109.5
C41 C44 H44B 109.5
H44A C44 H44B 109.5
C41 C44 H44C 109.5
H44A C44 H44C 109.5
H44B C44 H44C 109.5
C41 C42A H42D 109.5
C41 C42A H42E 109.5
H42D C42A H42E 109.5
C41 C42A H42F 109.5
H42D C42A H42F 109.5
H42E C42A H42F 109.5
C41 C43A H43D 109.5
C41 C43A H43E 109.5
H43D C43A H43E 109.5
C41 C43A H43F 109.5
H43D C43A H43F 109.5
H43E C43A H43F 109.5
C41 C44A H44D 109.5
C41 C44A H44E 109.5
H44D C44A H44E 109.5
C41 C44A H44F 109.5
H44D C44A H44F 109.5
H44E C44A H44F 109.5
C27 C45 H45A 109.5
C27 C45 H45B 109.5
H45A C45 H45B 109.5
C27 C45 H45C 109.5
H45A C45 H45C 109.5
H45B C45 H45C 109.5
C28 C46 H46A 109.5
C28 C46 H46B 109.5
H46A C46 H46B 109.5
C28 C46 H46C 109.5
H46A C46 H46C 109.5
H46B C46 H46C 109.5
C30 C47 H47A 109.5
C30 C47 H47B 109.5
H47A C47 H47B 109.5
C30 C47 H47C 109.5
H47A C47 H47C 109.5
H47B C47 H47C 109.5
C31 C48 H48A 109.5
C31 C48 H48B 109.5
H48A C48 H48B 109.5
C31 C48 H48C 109.5
H48A C48 H48C 109.5
H48B C48 H48C 109.5
O5 S1 C50 112.0(4)
O5 S1 C49 106.3(4)
C50 S1 C49 100.8(5)
O5 S1A C49 113.4(5)
O5 S1A C50 107.4(4)
C49 S1A C50 101.6(5)
S1 C49 H49A 109.5
S1 C49 H49B 109.5
H49A C49 H49B 109.5
S1 C49 H49C 109.5
H49A C49 H49C 109.5
H49B C49 H49C 109.5
S1A C49 H49D 109.5
S1A C49 H49E 109.5
H49D C49 H49E 109.5
S1A C49 H49F 109.5
H49D C49 H49F 109.5
H49E C49 H49F 109.5
S1 C50 H50A 109.5
S1 C50 H50B 109.5
H50A C50 H50B 109.5
S1 C50 H50C 109.5
H50A C50 H50C 109.5
H50B C50 H50C 109.5
S1A C50 H50D 109.5
S1A C50 H50E 109.5
H50D C50 H50E 109.5
S1A C50 H50F 109.5
H50D C50 H50F 109.5
H50E C50 H50F 109.5
O6 S2 C51 109.2(5)
O6 S2 C52 110.8(4)
C51 S2 C52 99.5(4)
O6 S2A C52 114.1(6)
O6 S2A C51 107.3(6)
C52 S2A C51 101.5(6)
S2 C51 H51A 109.5
S2 C51 H51B 109.5
H51A C51 H51B 109.5
S2 C51 H51C 109.5
H51A C51 H51C 109.5
H51B C51 H51C 109.5
S2A C51 H51D 109.5
S2A C51 H51E 109.5
H51D C51 H51E 109.5
S2A C51 H51F 109.5
H51D C51 H51F 109.5
H51E C51 H51F 109.5
S2 C52 H52A 109.5
S2 C52 H52B 109.5
H52A C52 H52B 109.5
S2 C52 H52C 109.5
H52A C52 H52C 109.5
H52B C52 H52C 109.5
S2A C52 H52D 109.5
S2A C52 H52E 109.5
H52D C52 H52E 109.5
S2A C52 H52F 109.5
H52D C52 H52F 109.5
H52E C52 H52F 109.5
Cl2 C53 Cl1 141.8(12)
Cl2 C53 H53A 101.5
Cl1 C53 H53A 101.5
Cl2 C53 H53B 101.5
Cl1 C53 H53B 101.5
H53A C53 H53B 104.6

loop_
_geom_bond_atom_site_label_1
_geom_bond_atom_site_label_2
_geom_bond_distance
O1 C1 1.234(6)
O2 C8 1.222(6)
O3 C17 1.235(6)
O4 C24 1.227(6)
N1 C1 1.350(6)
N1 C32 1.474(6)
N1 H1 0.8800
N2 C8 1.347(6)
N2 C9 1.472(6)
N2 H2 0.8800
N3 C17 1.341(6)
N3 C16 1.469(6)
N3 H3 0.8800
N4 C24 1.345(6)
N4 C25 1.460(6)
N4 H4 0.8800
C1 C2 1.499(6)
C2 C3 1.392(7)
C2 C7 1.397(6)
C3 C4 1.386(6)
C3 H3A 0.9500
C4 C5 1.398(6)
C4 C8 1.508(6)
C5 C6 1.389(7)
C5 H5 0.9500
C6 C7 1.395(7)
C6 C33 1.538(6)
C7 H7 0.9500
C9 C10 1.504(7)
C9 H9A 0.9900
C9 H9B 0.9900
C10 C11 1.398(8)
C10 C15 1.405(7)
C11 C12 1.397(8)
C11 C37 1.515(7)
C12 C13 1.400(7)
C12 C38 1.503(9)
C13 C14 1.376(8)
C13 C16 1.521(7)
C14 C15 1.419(7)
C14 C39 1.508(7)
C15 C40 1.509(8)
C16 H16A 0.9900
C16 H16B 0.9900
C17 C18 1.501(7)
C18 C19 1.383(6)
C18 C23 1.404(7)
C19 C20 1.393(6)
C19 H19 0.9500
C20 C21 1.390(6)
C20 C24 1.496(6)
C21 C22 1.396(7)
C21 H21 0.9500
C22 C23 1.389(8)
C22 C41 1.541(7)
C23 H23 0.9500
C25 C26 1.512(7)
C25 H25A 0.9900
C25 H25B 0.9900
C26 C27 1.394(8)
C26 C31 1.404(6)
C27 C28 1.406(7)
C27 C45 1.516(6)
C28 C29 1.399(7)
C28 C46 1.508(8)
C29 C30 1.396(8)
C29 C32 1.517(7)
C30 C31 1.412(7)
C30 C47 1.519(6)
C31 C48 1.509(8)
C32 H32A 0.9900
C32 H32B 0.9900
C33 C35A 1.44(2)
C33 C34 1.489(12)
C33 C36 1.545(12)
C33 C34A 1.55(2)
C33 C35 1.559(10)
C33 C36A 1.62(3)
C34 H34A 0.9800
C34 H34B 0.9800
C34 H34C 0.9800
C35 H35A 0.9800
C35 H35B 0.9800
C35 H35C 0.9800
C36 H36A 0.9800
C36 H36B 0.9800
C36 H36C 0.9800
C34A H34D 0.9800
C34A H34E 0.9800
C34A H34F 0.9800
C35A H35D 0.9800
C35A H35E 0.9800
C35A H35F 0.9800
C36A H36D 0.9800
C36A H36E 0.9800
C36A H36F 0.9800
C37 H37A 0.9800
C37 H37B 0.9800
C37 H37C 0.9800
C38 H38A 0.9800
C38 H38B 0.9800
C38 H38C 0.9800
C39 H39A 0.9800
C39 H39B 0.9800
C39 H39C 0.9800
C40 H40A 0.9800
C40 H40B 0.9800
C40 H40C 0.9800
C41 C44A 1.40(2)
C41 C42 1.434(14)
C41 C44 1.588(13)
C41 C43 1.599(16)
C41 C42A 1.617(17)
C41 C43A 1.63(3)
C42 H42A 0.9800
C42 H42B 0.9800
C42 H42C 0.9800
C43 H43A 0.9800
C43 H43B 0.9800
C43 H43C 0.9800
C44 H44A 0.9800
C44 H44B 0.9800
C44 H44C 0.9800
C42A H42D 0.9800
C42A H42E 0.9800
C42A H42F 0.9800
C43A H43D 0.9800
C43A H43E 0.9800
C43A H43F 0.9800
C44A H44D 0.9800
C44A H44E 0.9800
C44A H44F 0.9800
C45 H45A 0.9800
C45 H45B 0.9800
C45 H45C 0.9800
C46 H46A 0.9800
C46 H46B 0.9800
C46 H46C 0.9800
C47 H47A 0.9800
C47 H47B 0.9800
C47 H47C 0.9800
C48 H48A 0.9800
C48 H48B 0.9800
C48 H48C 0.9800
S1 O5 1.491(5)
S1 C50 1.740(9)
S1 C49 1.777(10)
S1A O5 1.480(5)
S1A C49 1.654(11)
S1A C50 1.839(9)
C49 H49A 0.9800
C49 H49B 0.9800
C49 H49C 0.9800
C49 H49D 0.9800
C49 H49E 0.9800
C49 H49F 0.9800
C50 H50A 0.9800
C50 H50B 0.9800
C50 H50C 0.9800
C50 H50D 0.9800
C50 H50E 0.9800
C50 H50F 0.9800
S2 O6 1.461(6)
S2 C51 1.776(10)
S2 C52 1.780(9)
S2A O6 1.478(9)
S2A C52 1.706(11)
S2A C51 1.798(11)
C51 H51A 0.9800
C51 H51B 0.9800
C51 H51C 0.9800
C51 H51D 0.9800
C51 H51E 0.9800
C51 H51F 0.9800
C52 H52A 0.9800
C52 H52B 0.9800
C52 H52C 0.9800
C52 H52D 0.9800
C52 H52E 0.9800
C52 H52F 0.9800
C53 Cl2 1.24(5)
C53 Cl1 1.87(5)
C53 H53A 0.9900
C53 H53B 0.9900

loop_
_geom_hbond_atom_site_label_D
_geom_hbond_atom_site_label_H
_geom_hbond_atom_site_label_A
_geom_hbond_distance_DH
_geom_hbond_distance_HA
_geom_hbond_distance_DA
_geom_hbond_angle_DHA
_geom_hbond_site_symmetry_A
_geom_hbond_publ_flag
N1 H1 O6 0.88 2.36 3.236(8) 171.1 . yes
N2 H2 O6 0.88 2.40 3.273(8) 171.6 . yes
N3 H3 S1A^b 0.88 3.02 3.794(5) 148.4 . yes
N3 H3 O5 0.88 2.34 3.213(7) 172.8 . yes
N4 H4 O5 0.88 2.36 3.234(7) 172.6 . yes
C49 H49D^b O6 0.98 2.53 3.406(14) 148.3 . yes
C50 H50B^a O4 0.98 2.53 3.435(9) 154.3 3_465 yes
C50 H50E^b O3 0.98 2.55 3.294(9) 132.6 3_455 yes
C52 H52E^b O1 0.98 2.46 3.391(9) 158.5 3_565 yes

loop_
_geom_torsion_atom_site_label_1
_geom_torsion_atom_site_label_2
_geom_torsion_atom_site_label_3
_geom_torsion_atom_site_label_4
_geom_torsion
C32 N1 C1 O1 6.3(8)
C32 N1 C1 C2 -173.9(5)
O1 C1 C2 C3 153.1(5)
N1 C1 C2 C3 -26.7(7)
O1 C1 C2 C7 -26.7(7)
N1 C1 C2 C7 153.5(5)
C7 C2 C3 C4 1.9(7)
C1 C2 C3 C4 -177.9(4)
C2 C3 C4 C5 -1.0(7)
C2 C3 C4 C8 178.7(4)
C3 C4 C5 C6 -1.2(7)
C8 C4 C5 C6 179.1(4)
C4 C5 C6 C7 2.5(7)
C4 C5 C6 C33 -179.7(5)
C5 C6 C7 C2 -1.7(8)
C33 C6 C7 C2 -179.5(5)
C3 C2 C7 C6 -0.5(8)
C1 C2 C7 C6 179.3(5)
C9 N2 C8 O2 -3.4(8)
C9 N2 C8 C4 177.1(5)
C3 C4 C8 O2 -155.4(5)
C5 C4 C8 O2 24.3(6)
C3 C4 C8 N2 24.2(6)
C5 C4 C8 N2 -156.1(4)
C8 N2 C9 C10 156.2(5)
N2 C9 C10 C11 -85.5(6)
N2 C9 C10 C15 96.6(6)
C15 C10 C11 C12 2.1(7)
C9 C10 C11 C12 -175.8(4)
C15 C10 C11 C37 -176.6(5)
C9 C10 C11 C37 5.5(7)
C10 C11 C12 C13 -0.7(7)
C37 C11 C12 C13 178.0(5)
C10 C11 C12 C38 178.8(5)
C37 C11 C12 C38 -2.5(8)
C11 C12 C13 C14 -1.6(7)
C38 C12 C13 C14 178.9(5)
C11 C12 C13 C16 174.5(4)
C38 C12 C13 C16 -5.0(7)
C12 C13 C14 C15 2.4(7)
C16 C13 C14 C15 -173.6(4)
C12 C13 C14 C39 -178.1(5)
C16 C13 C14 C39 5.8(7)
C11 C10 C15 C14 -1.2(7)
C9 C10 C15 C14 176.7(4)
C11 C10 C15 C40 -179.1(5)
C9 C10 C15 C40 -1.2(7)
C13 C14 C15 C10 -1.1(7)
C39 C14 C15 C10 179.5(5)
C13 C14 C15 C40 176.9(5)
C39 C14 C15 C40 -2.6(7)
C17 N3 C16 C13 155.9(5)
C14 C13 C16 N3 -89.2(5)
C12 C13 C16 N3 94.6(5)
C16 N3 C17 O3 -6.6(8)
C16 N3 C17 C18 174.2(4)
O3 C17 C18 C19 -153.3(5)
N3 C17 C18 C19 25.9(7)
O3 C17 C18 C23 25.5(7)
N3 C17 C18 C23 -155.3(5)
C23 C18 C19 C20 0.0(7)
C17 C18 C19 C20 178.7(4)
C18 C19 C20 C21 -1.0(6)
C18 C19 C20 C24 178.0(4)
C19 C20 C21 C22 1.8(7)
C24 C20 C21 C22 -177.2(4)
C20 C21 C22 C23 -1.6(7)
C20 C21 C22 C41 176.9(5)
C21 C22 C23 C18 0.6(7)
C41 C22 C23 C18 -177.9(5)
C19 C18 C23 C22 0.2(7)
C17 C18 C23 C22 -178.7(4)
C25 N4 C24 O4 3.3(7)
C25 N4 C24 C20 -174.5(5)
C21 C20 C24 O4 -22.0(7)
C19 C20 C24 O4 159.0(5)
C21 C20 C24 N4 155.8(4)
C19 C20 C24 N4 -23.3(6)
C24 N4 C25 C26 -153.9(4)
N4 C25 C26 C27 80.0(6)
N4 C25 C26 C31 -100.6(5)
C31 C26 C27 C28 -1.2(7)
C25 C26 C27 C28 178.2(4)
C31 C26 C27 C45 178.3(5)
C25 C26 C27 C45 -2.2(7)
C26 C27 C28 C29 -1.1(7)
C45 C27 C28 C29 179.3(5)
C26 C27 C28 C46 -179.9(5)
C45 C27 C28 C46 0.6(8)
C27 C28 C29 C30 3.3(7)
C46 C28 C29 C30 -178.0(5)
C27 C28 C29 C32 -173.7(4)
C46 C28 C29 C32 5.0(8)
C28 C29 C30 C31 -3.1(7)
C32 C29 C30 C31 173.9(4)
C28 C29 C30 C47 177.1(5)
C32 C29 C30 C47 -5.9(7)
C27 C26 C31 C30 1.4(7)
C25 C26 C31 C30 -178.0(4)
C27 C26 C31 C48 -178.7(5)
C25 C26 C31 C48 1.9(7)
C29 C30 C31 C26 0.7(7)
C47 C30 C31 C26 -179.5(4)
C29 C30 C31 C48 -179.2(5)
C47 C30 C31 C48 0.7(7)
C1 N1 C32 C29 -151.8(5)
C30 C29 C32 N1 87.7(6)
C28 C29 C32 N1 -95.3(6)
C5 C6 C33 C35A -60.3(16)
C7 C6 C33 C35A 117.4(15)
C5 C6 C33 C34 130.8(8)
C7 C6 C33 C34 -51.5(9)
C5 C6 C33 C36 -107.7(7)
C7 C6 C33 C36 70.0(8)
C5 C6 C33 C34A 64.8(14)
C7 C6 C33 C34A -117.5(13)
C5 C6 C33 C35 10.6(8)
C7 C6 C33 C35 -171.7(6)
C5 C6 C33 C36A -179.6(15)
C7 C6 C33 C36A -1.9(16)
C23 C22 C41 C44A -3.4(18)
C21 C22 C41 C44A 178.2(17)
C23 C22 C41 C42 -176.6(12)
C21 C22 C41 C42 4.9(14)
C23 C22 C41 C44 -52.6(9)
C21 C22 C41 C44 129.0(8)
C23 C22 C41 C43 59.1(9)
C21 C22 C41 C43 -119.3(8)
C23 C22 C41 C42A -129.0(12)
C21 C22 C41 C42A 52.5(13)
C23 C22 C41 C43A 125.8(10)
C21 C22 C41 C43A -52.7(11)
